data_1572294
loop_
_publ_author_name
'Knerr, Steven'
'Brendler, Erica'
'Gericke, Robert'
'Kroke, Edwin'
'Wagler, J\"org'

_publ_section_title
;
 Two Modifications of Nitrilotris(methylenephenylphosphinic) Acid: A
 Polymeric Network with Intermolecular (O=P--O--H)3 vs. Monomeric
 Molecules with Intramolecular (O=P--O--H)3 Hydrogen Bond Cyclotrimers
;
_journal_issue 7
_journal_name_full Crystals
_journal_page_first 662
_journal_paper_doi 10.3390/cryst14070662
_journal_volume 14
_journal_year 2024
_chemical_absolute_configuration ad
_chemical_formula_moiety 'C21 H24 N O6 P3'
_chemical_formula_sum 'C21 H24 N O6 P3'
_chemical_formula_weight 479.32
_space_group_crystal_system trigonal
_space_group_IT_number 158
_space_group_name_Hall 'P 3 -2"c'
_space_group_name_H-M_alt 'P 3 c 1'
_atom_sites_solution_hydrogens mixed
_atom_sites_solution_primary ShelXT
_audit_creation_method SHELXL-2019/3
_cell_angle_alpha 90
_cell_angle_beta 90
_cell_angle_gamma 120
_cell_formula_units_Z 2
_cell_length_a 9.3792(3)
_cell_length_b 9.3792(3)
_cell_length_c 15.6549(6)
_cell_measurement_reflns_used 8236
_cell_measurement_temperature 180(2)
_cell_measurement_theta_max 28.34
_cell_measurement_theta_min 2.51
_cell_volume 1192.65(7)
_computing_structure_refinement 'SHELXL-2019/2 (Sheldrick, 2019)'
_diffrn_ambient_temperature 180(2)
_diffrn_measured_fraction_theta_full 1.000
_diffrn_measured_fraction_theta_max 1.000
_diffrn_measurement_device_type 'Stoe IPDS 2'
_diffrn_measurement_method 'omega scans'
_diffrn_radiation_type MoK\a
_diffrn_radiation_wavelength 0.71073
_diffrn_reflns_av_R_equivalents 0.0662
_diffrn_reflns_av_unetI/netI 0.0291
_diffrn_reflns_Laue_measured_fraction_full 1.000
_diffrn_reflns_Laue_measured_fraction_max 1.000
_diffrn_reflns_limit_h_max 12
_diffrn_reflns_limit_h_min -12
_diffrn_reflns_limit_k_max 12
_diffrn_reflns_limit_k_min -12
_diffrn_reflns_limit_l_max 20
_diffrn_reflns_limit_l_min -20
_diffrn_reflns_number 14281
_diffrn_reflns_point_group_measured_fraction_full 0.999
_diffrn_reflns_point_group_measured_fraction_max 0.999
_diffrn_reflns_theta_full 25.242
_diffrn_reflns_theta_max 27.955
_diffrn_reflns_theta_min 2.507
_exptl_absorpt_coefficient_mu 0.285
_exptl_absorpt_correction_type none
_exptl_crystal_colour colorless
_exptl_crystal_density_diffrn 1.335
_exptl_crystal_description prism
_exptl_crystal_F_000 500
_exptl_crystal_size_max 0.180
_exptl_crystal_size_mid 0.130
_exptl_crystal_size_min 0.130
_refine_diff_density_max 0.214
_refine_diff_density_min -0.213
_refine_diff_density_rms 0.043
_refine_ls_abs_structure_details
;
 Flack x determined using 727 quotients [(I+)-(I-)]/[(I+)+(I-)]
 (Parsons, Flack and Wagner, Acta Cryst. B69 (2013) 249-259).
;
_refine_ls_abs_structure_Flack 0.05(6)
_refine_ls_extinction_coef 0.0057(16)
_refine_ls_extinction_expression Fc^*^=kFc[1+0.001xFc^2^\l^3^/sin(2\q)]^-1/4^
_refine_ls_extinction_method 'SHELXL-2019/2 (Sheldrick 2019)'
_refine_ls_goodness_of_fit_ref 1.036
_refine_ls_hydrogen_treatment mixed
_refine_ls_matrix_type full
_refine_ls_number_parameters 99
_refine_ls_number_reflns 1932
_refine_ls_number_restraints 1
_refine_ls_restrained_S_all 1.036
_refine_ls_R_factor_all 0.0425
_refine_ls_R_factor_gt 0.0317
_refine_ls_shift/su_max 0.000
_refine_ls_shift/su_mean 0.000
_refine_ls_structure_factor_coef Fsqd
_refine_ls_weighting_details 'w=1/[\s^2^(Fo^2^)+(0.0462P)^2^] where P=(Fo^2^+2Fc^2^)/3'
_refine_ls_weighting_scheme calc
_refine_ls_wR_factor_gt 0.0711
_refine_ls_wR_factor_ref 0.0742
_reflns_Friedel_coverage 0.992
_reflns_Friedel_fraction_full 0.999
_reflns_Friedel_fraction_max 0.998
_reflns_number_gt 1651
_reflns_number_total 1932
_reflns_threshold_expression 'I > 2\s(I)'
_cod_data_source_file all-in-one-CIF.cif
_cod_data_source_block sk-54-1_01
_cod_original_cell_volume 1192.65(9)
_cod_database_code 1572294
_shelx_shelxl_version_number 2019/3
_shelx_space_group_comment
;
The symmetry employed for this shelxl refinement is uniquely defined
by the following loop, which should always be used as a source of
symmetry information in preference to the above space-group names.
They are only intended as comments.
;
_shelx_estimated_absorpt_t_min 0.950
_shelx_estimated_absorpt_t_max 0.964

loop_
_space_group_symop_operation_xyz
'x, y, z'
'-y, x-y, z'
'-x+y, -x, z'
'-y, -x, z+1/2'
'-x+y, y, z+1/2'
'x, x-y, z+1/2'

loop_
_atom_site_label
_atom_site_type_symbol
_atom_site_fract_x
_atom_site_fract_y
_atom_site_fract_z
_atom_site_U_iso_or_equiv
_atom_site_adp_type
_atom_site_occupancy
_atom_site_site_symmetry_order
_atom_site_calc_flag
_atom_site_refinement_flags_posn
_atom_site_refinement_flags_adp
_atom_site_refinement_flags_occupancy
_atom_site_disorder_assembly
_atom_site_disorder_group
P1 P 0.44467(8) 0.44444(8) 0.61272(4) 0.02276(18) Uani 1 1 d . . . . .
O1 O 0.3914(4) 0.2851(3) 0.66448(14) 0.0405(6) Uani 1 1 d . . . . .
H1O H 0.402(5) 0.230(5) 0.648(2) 0.038(13) Uiso 1 1 d . . . . .
O2 O 0.6241(3) 0.5692(3) 0.61544(13) 0.0343(5) Uani 1 1 d . . . . .
N1 N 0.333333 0.666667 0.6341(2) 0.0171(7) Uani 1 3 d S T P . .
C1 C 0.3168(3) 0.5113(3) 0.66523(17) 0.0213(5) Uani 1 1 d . . . . .
H1A H 0.200328 0.423794 0.658828 0.026 Uiso 1 1 calc R U . . .
H1B H 0.342745 0.523186 0.727009 0.026 Uiso 1 1 calc R U . . .
C2 C 0.3806(4) 0.3919(3) 0.50361(18) 0.0274(6) Uani 1 1 d . . . . .
C3 C 0.5014(4) 0.4354(4) 0.4409(2) 0.0384(8) Uani 1 1 d . . . . .
H3 H 0.614457 0.497208 0.456009 0.046 Uiso 1 1 calc R U . . .
C4 C 0.4572(5) 0.3892(5) 0.3575(2) 0.0476(9) Uani 1 1 d . . . . .
H4 H 0.539852 0.416892 0.315287 0.057 Uiso 1 1 calc R U . . .
C5 C 0.2943(6) 0.3032(5) 0.3349(2) 0.0506(10) Uani 1 1 d . . . . .
H5 H 0.264268 0.270250 0.277284 0.061 Uiso 1 1 calc R U . . .
C6 C 0.1739(5) 0.2643(5) 0.3957(3) 0.0555(10) Uani 1 1 d . . . . .
H6 H 0.061096 0.208140 0.379596 0.067 Uiso 1 1 calc R U . . .
C7 C 0.2175(4) 0.3070(4) 0.4800(2) 0.0423(8) Uani 1 1 d . . . . .
H7 H 0.134273 0.277615 0.522004 0.051 Uiso 1 1 calc R U . . .

loop_
_atom_site_aniso_label
_atom_site_aniso_U_11
_atom_site_aniso_U_22
_atom_site_aniso_U_33
_atom_site_aniso_U_23
_atom_site_aniso_U_13
_atom_site_aniso_U_12
P1 0.0254(4) 0.0213(4) 0.0287(3) 0.0006(3) 0.0006(3) 0.0170(3)
O1 0.0732(18) 0.0332(13) 0.0350(13) 0.0049(10) 0.0092(12) 0.0415(13)
O2 0.0244(10) 0.0443(13) 0.0434(12) -0.0044(10) -0.0025(10) 0.0241(10)
N1 0.0113(10) 0.0113(10) 0.0286(19) 0.000 0.000 0.0057(5)
C1 0.0195(12) 0.0148(12) 0.0289(13) 0.0011(10) 0.0013(10) 0.0081(10)
C2 0.0368(16) 0.0209(13) 0.0303(14) 0.0000(11) 0.0014(12) 0.0188(12)
C3 0.0418(19) 0.046(2) 0.0347(17) 0.0087(13) 0.0079(14) 0.0277(17)
C4 0.067(2) 0.055(2) 0.0337(17) 0.0088(16) 0.0118(17) 0.041(2)
C5 0.089(3) 0.051(2) 0.0302(17) -0.0053(15) -0.0093(18) 0.049(2)
C6 0.052(2) 0.053(2) 0.057(2) -0.019(2) -0.0161(18) 0.0224(19)
C7 0.0353(17) 0.0418(19) 0.0417(18) -0.0111(15) -0.0005(14) 0.0132(15)

loop_
_atom_type_symbol
_atom_type_description
_atom_type_scat_dispersion_real
_atom_type_scat_dispersion_imag
_atom_type_scat_source
C C 0.0033 0.0016 'International Tables Vol C Tables 4.2.6.8 and 6.1.1.4'
H H 0.0000 0.0000 'International Tables Vol C Tables 4.2.6.8 and 6.1.1.4'
N N 0.0061 0.0033 'International Tables Vol C Tables 4.2.6.8 and 6.1.1.4'
O O 0.0106 0.0060 'International Tables Vol C Tables 4.2.6.8 and 6.1.1.4'
P P 0.1023 0.0942 'International Tables Vol C Tables 4.2.6.8 and 6.1.1.4'

loop_
_geom_angle_atom_site_label_1
_geom_angle_atom_site_label_2
_geom_angle_atom_site_label_3
_geom_angle
_geom_angle_site_symmetry_1
_geom_angle_site_symmetry_3
_geom_angle_publ_flag
O2 P1 O1 115.79(15) . . ?
O2 P1 C2 109.46(14) . . ?
O1 P1 C2 109.33(13) . . ?
O2 P1 C1 113.47(12) . . ?
O1 P1 C1 98.48(13) . . ?
C2 P1 C1 109.81(13) . . ?
P1 O1 H1O 119(4) . . ?
C1 N1 C1 109.56(17) . 2_665 ?
N1 C1 P1 115.74(18) . . ?
N1 C1 H1A 108.3 . . ?
P1 C1 H1A 108.3 . . ?
N1 C1 H1B 108.3 . . ?
P1 C1 H1B 108.3 . . ?
H1A C1 H1B 107.4 . . ?
C7 C2 C3 119.0(3) . . ?
C7 C2 P1 122.5(2) . . ?
C3 C2 P1 118.5(3) . . ?
C4 C3 C2 120.3(3) . . ?
C4 C3 H3 119.9 . . ?
C2 C3 H3 119.9 . . ?
C5 C4 C3 120.1(3) . . ?
C5 C4 H4 119.9 . . ?
C3 C4 H4 119.9 . . ?
C4 C5 C6 120.2(3) . . ?
C4 C5 H5 119.9 . . ?
C6 C5 H5 119.9 . . ?
C5 C6 C7 119.9(3) . . ?
C5 C6 H6 120.1 . . ?
C7 C6 H6 120.1 . . ?
C2 C7 C6 120.5(3) . . ?
C2 C7 H7 119.8 . . ?
C6 C7 H7 119.8 . . ?

loop_
_geom_bond_atom_site_label_1
_geom_bond_atom_site_label_2
_geom_bond_distance
_geom_bond_site_symmetry_2
_geom_bond_publ_flag
P1 O2 1.494(2) . ?
P1 O1 1.547(2) . ?
P1 C2 1.796(3) . ?
P1 C1 1.806(3) . ?
O1 H1O 0.62(4) . ?
N1 C1 1.469(3) . ?
C1 H1A 0.9900 . ?
C1 H1B 0.9900 . ?
C2 C7 1.376(4) . ?
C2 C3 1.397(4) . ?
C3 C4 1.373(5) . ?
C3 H3 0.9500 . ?
C4 C5 1.370(6) . ?
C4 H4 0.9500 . ?
C5 C6 1.380(6) . ?
C5 H5 0.9500 . ?
C6 C7 1.380(5) . ?
C6 H6 0.9500 . ?
C7 H7 0.9500 . ?

loop_
_geom_torsion_atom_site_label_1
_geom_torsion_atom_site_label_2
_geom_torsion_atom_site_label_3
_geom_torsion_atom_site_label_4
_geom_torsion
_geom_torsion_site_symmetry_1
_geom_torsion_site_symmetry_2
_geom_torsion_site_symmetry_3
_geom_torsion_site_symmetry_4
_geom_torsion_publ_flag
C1 N1 C1 P1 165.04(18) 3_565 . . . ?
C1 N1 C1 P1 -74.7(3) 2_665 . . . ?
O2 P1 C1 N1 56.2(2) . . . . ?
O1 P1 C1 N1 179.2(2) . . . . ?
C2 P1 C1 N1 -66.7(2) . . . . ?
O2 P1 C2 C7 -166.3(2) . . . . ?
O1 P1 C2 C7 65.9(3) . . . . ?
C1 P1 C2 C7 -41.1(3) . . . . ?
O2 P1 C2 C3 15.5(3) . . . . ?
O1 P1 C2 C3 -112.3(3) . . . . ?
C1 P1 C2 C3 140.6(2) . . . . ?
C7 C2 C3 C4 -2.1(5) . . . . ?
P1 C2 C3 C4 176.2(3) . . . . ?
C2 C3 C4 C5 1.4(5) . . . . ?
C3 C4 C5 C6 0.8(5) . . . . ?
C4 C5 C6 C7 -2.3(6) . . . . ?
C3 C2 C7 C6 0.5(5) . . . . ?
P1 C2 C7 C6 -177.7(3) . . . . ?
C5 C6 C7 C2 1.6(6) . . . . ?
